data_4037242
loop_
_publ_author_name
'Zhou, Quan'
'Zhang, Jing-Fan'
'Cao, Hui'
'Zhong, Rui'
'Hou, Xiu-Feng'

_publ_section_title
;
 Synthesis of o-Alkenylated 2-Arylbenzoxazoles via Rh-Catalyzed Oxidative
 Olefination of 2-Arylbenzoxazoles: Scope Investigation, Structural
 Features, and Mechanism Studies.
;
_journal_issue 24
_journal_name_full 'The Journal of organic chemistry'
_journal_page_first 12169
_journal_page_last 12180
_journal_paper_doi 10.1021/acs.joc.6b01836
_journal_volume 81
_journal_year 2016
_chemical_formula_sum 'C21 H20 F N O3'
_chemical_formula_weight 353.38
_space_group_crystal_system triclinic
_space_group_IT_number 2
_space_group_name_Hall '-P 1'
_space_group_name_H-M_alt 'P -1'
_atom_sites_solution_hydrogens geom
_audit_creation_method SHELXL-2013
_cell_angle_alpha 112.171(6)
_cell_angle_beta 97.626(7)
_cell_angle_gamma 105.108(6)
_cell_formula_units_Z 2
_cell_length_a 7.832(4)
_cell_length_b 10.744(5)
_cell_length_c 12.557(6)
_cell_measurement_reflns_used 590
_cell_measurement_temperature 293(2)
_cell_measurement_theta_max 25.502
_cell_measurement_theta_min 2.898
_cell_volume 912.6(8)
_computing_cell_refinement 'Bruker SMART'
_computing_data_collection 'Bruker SMART'
_computing_data_reduction 'Bruker SHELXTL'
_computing_molecular_graphics 'Bruker SHELXTL'
_computing_publication_material 'Bruker SHELXTL'
_computing_structure_refinement 'SHELXL-2013 (Sheldrick, 2013)'
_computing_structure_solution 'Bruker SHELXTL'
_diffrn_ambient_temperature 293(2)
_diffrn_measured_fraction_theta_full 0.957
_diffrn_measured_fraction_theta_max 0.981
_diffrn_measurement_device_type 'CCD area detector'
_diffrn_measurement_method 'phi and omega scans'
_diffrn_radiation_type MoK\a
_diffrn_radiation_wavelength 0.71073
_diffrn_reflns_av_R_equivalents 0.0645
_diffrn_reflns_av_unetI/netI 0.0786
_diffrn_reflns_Laue_measured_fraction_full 0.957
_diffrn_reflns_Laue_measured_fraction_max 0.981
_diffrn_reflns_limit_h_max 7
_diffrn_reflns_limit_h_min -9
_diffrn_reflns_limit_k_max 12
_diffrn_reflns_limit_k_min -12
_diffrn_reflns_limit_l_max 12
_diffrn_reflns_limit_l_min -14
_diffrn_reflns_number 3817
_diffrn_reflns_point_group_measured_fraction_full 0.957
_diffrn_reflns_point_group_measured_fraction_max 0.981
_diffrn_reflns_theta_full 25.242
_diffrn_reflns_theta_max 25.008
_diffrn_reflns_theta_min 1.813
_exptl_absorpt_coefficient_mu 0.093
_exptl_absorpt_correction_T_max 1.000
_exptl_absorpt_correction_T_min 0.746
_exptl_absorpt_correction_type multi-scan
_exptl_absorpt_process_details sadabs
_exptl_crystal_colour colorless
_exptl_crystal_density_diffrn 1.286
_exptl_crystal_description block
_exptl_crystal_F_000 372
_exptl_crystal_size_max 0.400
_exptl_crystal_size_mid 0.200
_exptl_crystal_size_min 0.050
_refine_diff_density_max 0.274
_refine_diff_density_min -0.243
_refine_diff_density_rms 0.061
_refine_ls_extinction_coef 0.018(4)
_refine_ls_extinction_expression Fc^*^=kFc[1+0.001xFc^2^\l^3^/sin(2\q)]^-1/4^
_refine_ls_extinction_method SHELXL
_refine_ls_goodness_of_fit_ref 0.902
_refine_ls_hydrogen_treatment constr
_refine_ls_matrix_type full
_refine_ls_number_parameters 238
_refine_ls_number_reflns 3160
_refine_ls_number_restraints 0
_refine_ls_restrained_S_all 0.902
_refine_ls_R_factor_all 0.1064
_refine_ls_R_factor_gt 0.0601
_refine_ls_shift/su_max 0.004
_refine_ls_shift/su_mean 0.000
_refine_ls_structure_factor_coef Fsqd
_refine_ls_weighting_details
; 

 w=1/[\s^2^(Fo^2^)+(0.0892P)^2^] 

 where P=(Fo^2^+2Fc^2^)/3 

;
_refine_ls_weighting_scheme calc
_refine_ls_wR_factor_gt 0.1430
_refine_ls_wR_factor_ref 0.1586
_reflns_Friedel_coverage 0.000
_reflns_number_gt 1615
_reflns_number_total 3160
_reflns_threshold_expression 'I > 2\s(I)'
_cod_data_source_file jo6b01836_si_002.cif
_cod_data_source_block a60226a
_cod_original_cell_volume 912.7(8)
_cod_database_code 4037242
_shelx_space_group_comment
; 

The symmetry employed for this shelxl refinement is uniquely defined 

by the following loop, which should always be used as a source of 

symmetry information in preference to the above space-group names. 

They are only intended as comments. 

;
_shelx_estimated_absorpt_t_min 0.964
_shelx_estimated_absorpt_t_max 0.995
_shelxl_version_number 2013-2

loop_
_space_group_symop_operation_xyz
'x, y, z'
'-x, -y, -z'

loop_
_atom_site_label
_atom_site_type_symbol
_atom_site_fract_x
_atom_site_fract_y
_atom_site_fract_z
_atom_site_U_iso_or_equiv
_atom_site_adp_type
_atom_site_occupancy
_atom_site_site_symmetry_order
_atom_site_calc_flag
_atom_site_refinement_flags_posn
_atom_site_refinement_flags_adp
O1 O 0.2632(3) 0.40558(19) 0.64300(16) 0.0628(6) Uani 1 1 d . .
O2 O 0.2854(3) 0.9070(2) 0.52991(19) 0.0787(7) Uani 1 1 d . .
O3 O 0.1644(3) 0.9001(2) 0.3567(2) 0.0989(8) Uani 1 1 d . .
F1 F 0.3264(2) 0.48279(19) 0.20033(14) 0.0826(6) Uani 1 1 d . .
N1 N 0.1881(3) 0.5861(2) 0.62432(18) 0.0526(6) Uani 1 1 d . .
C1 C 0.2782(3) 0.4869(3) 0.3826(2) 0.0489(7) Uani 1 1 d . .
C2 C 0.3037(4) 0.4149(3) 0.2720(2) 0.0588(8) Uani 1 1 d . .
C3 C 0.3123(4) 0.2804(4) 0.2292(3) 0.0764(9) Uani 1 1 d . .
H3 H 0.3352 0.2392 0.1553 0.092 Uiso 1 1 calc R U
C4 C 0.2860(5) 0.2072(3) 0.2982(3) 0.0797(10) Uani 1 1 d . .
H4 H 0.2869 0.1140 0.2698 0.096 Uiso 1 1 calc R U
C5 C 0.2585(4) 0.2717(3) 0.4093(3) 0.0669(9) Uani 1 1 d . .
H5 H 0.2414 0.2217 0.4557 0.080 Uiso 1 1 calc R U
C6 C 0.2560(3) 0.4116(3) 0.4529(2) 0.0493(7) Uani 1 1 d . .
C7 C 0.2320(3) 0.4743(3) 0.5727(2) 0.0488(7) Uani 1 1 d . .
C8 C 0.2349(4) 0.4871(3) 0.7494(2) 0.0560(7) Uani 1 1 d . .
C9 C 0.2468(4) 0.4671(4) 0.8517(3) 0.0799(10) Uani 1 1 d . .
H9 H 0.2796 0.3926 0.8583 0.096 Uiso 1 1 calc R U
C10 C 0.2065(5) 0.5655(4) 0.9437(3) 0.0788(10) Uani 1 1 d . .
H10 H 0.2137 0.5567 1.0149 0.095 Uiso 1 1 calc R U
C11 C 0.1561(4) 0.6761(3) 0.9361(3) 0.0688(9) Uani 1 1 d . .
C12 C 0.1483(4) 0.6937(3) 0.8320(2) 0.0600(8) Uani 1 1 d . .
H12 H 0.1163 0.7683 0.8250 0.072 Uiso 1 1 calc R U
C13 C 0.1899(4) 0.5964(3) 0.7382(2) 0.0521(7) Uani 1 1 d . .
C14 C 0.2749(4) 0.6331(3) 0.4246(2) 0.0521(7) Uani 1 1 d . .
H14 H 0.3176 0.6888 0.5064 0.062 Uiso 1 1 calc R U
C15 C 0.2192(4) 0.6962(3) 0.3614(2) 0.0609(8) Uani 1 1 d . .
H15 H 0.1774 0.6441 0.2792 0.073 Uiso 1 1 calc R U
C16 C 0.2194(4) 0.8419(3) 0.4128(3) 0.0639(8) Uani 1 1 d . .
C17 C 0.2945(5) 1.0536(3) 0.5885(3) 0.0864(11) Uani 1 1 d . .
H17A H 0.1728 1.0604 0.5774 0.104 Uiso 1 1 calc R U
H17B H 0.3681 1.1115 0.5567 0.104 Uiso 1 1 calc R U
C18 C 0.3820(6) 1.1035(4) 0.7199(4) 0.1115(14) Uani 1 1 d . .
H18A H 0.4945 1.0819 0.7278 0.134 Uiso 1 1 calc R U
H18B H 0.4132 1.2063 0.7609 0.134 Uiso 1 1 calc R U
C19 C 0.2638(7) 1.0370(4) 0.7750(4) 0.1401(19) Uani 1 1 d . .
H19A H 0.2385 0.9348 0.7358 0.168 Uiso 1 1 calc R U
H19B H 0.1485 1.0534 0.7614 0.168 Uiso 1 1 calc R U
C20 C 0.3360(7) 1.0871(4) 0.9068(3) 0.1407(18) Uani 1 1 d . .
H20A H 0.4438 1.0631 0.9212 0.211 Uiso 1 1 calc R U
H20B H 0.2443 1.0415 0.9366 0.211 Uiso 1 1 calc R U
H20C H 0.3657 1.1888 0.9467 0.211 Uiso 1 1 calc R U
C21 C 0.1057(5) 0.7763(4) 1.0394(3) 0.0942(11) Uani 1 1 d . .
H21A H 0.2122 0.8581 1.0888 0.141 Uiso 1 1 calc R U
H21B H 0.0603 0.7276 1.0854 0.141 Uiso 1 1 calc R U
H21C H 0.0129 0.8067 1.0093 0.141 Uiso 1 1 calc R U

loop_
_atom_site_aniso_label
_atom_site_aniso_U_11
_atom_site_aniso_U_22
_atom_site_aniso_U_33
_atom_site_aniso_U_23
_atom_site_aniso_U_13
_atom_site_aniso_U_12
O1 0.0789(14) 0.0687(13) 0.0597(13) 0.0390(11) 0.0235(10) 0.0346(11)
O2 0.1202(19) 0.0596(13) 0.0668(15) 0.0312(11) 0.0195(13) 0.0432(12)
O3 0.143(2) 0.0986(18) 0.0847(17) 0.0574(15) 0.0183(15) 0.0648(17)
F1 0.1012(14) 0.1060(14) 0.0574(11) 0.0435(10) 0.0324(9) 0.0427(11)
N1 0.0606(16) 0.0542(14) 0.0445(14) 0.0239(11) 0.0127(11) 0.0179(12)
C1 0.0452(17) 0.0549(17) 0.0443(16) 0.0218(14) 0.0060(12) 0.0153(13)
C2 0.060(2) 0.073(2) 0.0473(18) 0.0282(16) 0.0121(14) 0.0255(16)
C3 0.085(2) 0.084(2) 0.054(2) 0.0156(18) 0.0189(17) 0.040(2)
C4 0.102(3) 0.072(2) 0.069(2) 0.0222(19) 0.0168(19) 0.049(2)
C5 0.083(2) 0.063(2) 0.059(2) 0.0276(16) 0.0147(16) 0.0306(17)
C6 0.0503(18) 0.0512(18) 0.0473(16) 0.0205(14) 0.0076(13) 0.0220(14)
C7 0.0499(17) 0.0517(17) 0.0515(17) 0.0299(15) 0.0079(13) 0.0186(14)
C8 0.0588(19) 0.0666(19) 0.0520(19) 0.0333(16) 0.0170(14) 0.0227(15)
C9 0.099(3) 0.098(3) 0.071(2) 0.054(2) 0.031(2) 0.046(2)
C10 0.097(3) 0.100(3) 0.056(2) 0.047(2) 0.0241(18) 0.037(2)
C11 0.068(2) 0.079(2) 0.0507(19) 0.0257(17) 0.0170(15) 0.0131(18)
C12 0.066(2) 0.0588(18) 0.0507(18) 0.0222(15) 0.0130(15) 0.0168(15)
C13 0.0507(18) 0.0551(17) 0.0469(17) 0.0255(14) 0.0088(13) 0.0090(14)
C14 0.0533(18) 0.0578(18) 0.0480(16) 0.0272(14) 0.0123(13) 0.0171(14)
C15 0.070(2) 0.067(2) 0.0475(17) 0.0282(16) 0.0117(14) 0.0225(16)
C16 0.072(2) 0.069(2) 0.065(2) 0.0402(19) 0.0217(17) 0.0288(17)
C17 0.120(3) 0.071(2) 0.083(3) 0.041(2) 0.025(2) 0.045(2)
C18 0.148(4) 0.069(2) 0.114(3) 0.026(2) 0.056(3) 0.040(3)
C19 0.204(5) 0.083(3) 0.108(4) 0.027(3) 0.074(4) 0.015(3)
C20 0.206(5) 0.112(3) 0.081(3) 0.030(3) 0.050(3) 0.028(3)
C21 0.119(3) 0.101(3) 0.061(2) 0.0270(19) 0.035(2) 0.044(2)

loop_
_atom_type_symbol
_atom_type_description
_atom_type_scat_dispersion_real
_atom_type_scat_dispersion_imag
_atom_type_scat_source
C C 0.0033 0.0016 'International Tables Vol C Tables 4.2.6.8 and 6.1.1.4'
H H 0.0000 0.0000 'International Tables Vol C Tables 4.2.6.8 and 6.1.1.4'
N N 0.0061 0.0033 'International Tables Vol C Tables 4.2.6.8 and 6.1.1.4'
O O 0.0106 0.0060 'International Tables Vol C Tables 4.2.6.8 and 6.1.1.4'
F F 0.0171 0.0103 'International Tables Vol C Tables 4.2.6.8 and 6.1.1.4'

loop_
_geom_angle_atom_site_label_1
_geom_angle_atom_site_label_2
_geom_angle_atom_site_label_3
_geom_angle
C8 O1 C7 103.4(2)
C16 O2 C17 116.9(2)
C7 N1 C13 104.5(2)
C2 C1 C6 116.0(2)
C2 C1 C14 122.2(2)
C6 C1 C14 121.8(2)
F1 C2 C3 116.5(3)
F1 C2 C1 118.5(3)
C3 C2 C1 124.9(3)
C2 C3 C4 118.2(3)
C3 C4 C5 120.2(3)
C4 C5 C6 120.6(3)
C5 C6 C1 120.1(2)
C5 C6 C7 117.5(2)
C1 C6 C7 122.5(2)
N1 C7 O1 114.5(2)
N1 C7 C6 129.8(2)
O1 C7 C6 115.7(2)
C13 C8 C9 123.5(3)
C13 C8 O1 108.1(2)
C9 C8 O1 128.4(3)
C8 C9 C10 115.1(3)
C11 C10 C9 123.7(3)
C10 C11 C12 119.4(3)
C10 C11 C21 120.6(3)
C12 C11 C21 120.0(3)
C11 C12 C13 117.9(3)
C8 C13 N1 109.5(2)
C8 C13 C12 120.4(2)
N1 C13 C12 130.1(3)
C15 C14 C1 128.4(3)
C14 C15 C16 123.8(3)
O3 C16 O2 122.3(3)
O3 C16 C15 124.7(3)
O2 C16 C15 113.0(3)
O2 C17 C18 105.9(3)
C19 C18 C17 112.3(4)
C18 C19 C20 115.6(4)

loop_
_geom_bond_atom_site_label_1
_geom_bond_atom_site_label_2
_geom_bond_distance
O1 C8 1.378(3)
O1 C7 1.383(3)
O2 C16 1.323(3)
O2 C17 1.442(3)
O3 C16 1.211(3)
F1 C2 1.358(3)
N1 C7 1.292(3)
N1 C13 1.390(3)
C1 C2 1.383(4)
C1 C6 1.403(3)
C1 C14 1.465(4)
C2 C3 1.363(4)
C3 C4 1.374(4)
C4 C5 1.379(4)
C5 C6 1.399(4)
C6 C7 1.459(4)
C8 C13 1.360(4)
C8 C9 1.375(4)
C9 C10 1.379(4)
C10 C11 1.377(4)
C11 C12 1.386(4)
C11 C21 1.517(4)
C12 C13 1.391(4)
C14 C15 1.323(3)
C15 C16 1.450(4)
C17 C18 1.523(5)
C18 C19 1.430(5)
C19 C20 1.507(6)

loop_
_geom_torsion_atom_site_label_1
_geom_torsion_atom_site_label_2
_geom_torsion_atom_site_label_3
_geom_torsion_atom_site_label_4
_geom_torsion
C6 C1 C2 F1 -179.8(2)
C14 C1 C2 F1 0.0(4)
C6 C1 C2 C3 -1.4(4)
C14 C1 C2 C3 178.4(3)
F1 C2 C3 C4 -178.6(3)
C1 C2 C3 C4 2.9(5)
C2 C3 C4 C5 -2.3(5)
C3 C4 C5 C6 0.3(5)
C4 C5 C6 C1 1.2(4)
C4 C5 C6 C7 -178.1(3)
C2 C1 C6 C5 -0.7(4)
C14 C1 C6 C5 179.5(2)
C2 C1 C6 C7 178.5(2)
C14 C1 C6 C7 -1.3(4)
C13 N1 C7 O1 0.4(3)
C13 N1 C7 C6 -178.6(3)
C8 O1 C7 N1 -0.3(3)
C8 O1 C7 C6 178.9(2)
C5 C6 C7 N1 -164.2(3)
C1 C6 C7 N1 16.5(4)
C5 C6 C7 O1 16.8(3)
C1 C6 C7 O1 -162.5(2)
C7 O1 C8 C13 0.0(3)
C7 O1 C8 C9 179.6(3)
C13 C8 C9 C10 1.0(5)
O1 C8 C9 C10 -178.6(3)
C8 C9 C10 C11 0.6(5)
C9 C10 C11 C12 -1.5(5)
C9 C10 C11 C21 177.3(3)
C10 C11 C12 C13 0.9(4)
C21 C11 C12 C13 -177.9(3)
C9 C8 C13 N1 -179.5(3)
O1 C8 C13 N1 0.2(3)
C9 C8 C13 C12 -1.5(4)
O1 C8 C13 C12 178.1(2)
C7 N1 C13 C8 -0.3(3)
C7 N1 C13 C12 -178.0(3)
C11 C12 C13 C8 0.6(4)
C11 C12 C13 N1 178.0(3)
C2 C1 C14 C15 30.9(4)
C6 C1 C14 C15 -149.3(3)
C1 C14 C15 C16 179.0(3)
C17 O2 C16 O3 -1.9(4)
C17 O2 C16 C15 178.7(3)
C14 C15 C16 O3 -177.9(3)
C14 C15 C16 O2 1.5(4)
C16 O2 C17 C18 -177.6(3)
O2 C17 C18 C19 -69.9(4)
C17 C18 C19 C20 -176.5(3)
